data_7154910
loop_
_publ_author_name
'Petersen, Anne Ugleholdt'
'Jevric, Martyn'
'Elm, Jonas'
'Olsen, Stine T.'
'Tortzen, Christian G.'
'Kadziola, Anders'
'Mikkelsen, Kurt V.'
'Nielsen, Mogens Br\/ondsted'

_publ_section_title
;
 Azulenium chemistry: towards new derivatives of photochromic
 dihydroazulenes.
;
_journal_issue 8
_journal_name_full 'Organic &amp; biomolecular chemistry'
_journal_page_first 2403
_journal_page_last 2412
_journal_paper_doi 10.1039/c5ob02523k
_journal_volume 14
_journal_year 2016
_chemical_formula_moiety 'C29 H19 N'
_chemical_formula_sum 'C29 H19 N'
_chemical_formula_weight 381.45
_chemical_melting_point 'above 230'
_chemical_name_systematic 2,3,7-triphenylazulene-1-carbonitrile
_space_group_crystal_system triclinic
_space_group_IT_number 2
_space_group_name_Hall '-P 1'
_space_group_name_H-M_alt 'P -1'
_symmetry_cell_setting triclinic
_symmetry_Int_Tables_number 2
_symmetry_space_group_name_Hall '-P 1'
_symmetry_space_group_name_H-M 'P -1'
_atom_sites_solution_hydrogens difmap
_atom_sites_solution_primary direct
_atom_sites_solution_secondary difmap
_audit_creation_date 2015-03-27
_audit_creation_method
;
Olex2 1.2
(compiled 2015.01.26 svn.r3151 for OlexSys, GUI svn.r4998)
;
_audit_update_record
;
2015-12-09 deposited with the CCDC.
2016-01-13 downloaded from the CCDC.
;
_cell_angle_alpha 109.6954(14)
_cell_angle_beta 101.5865(12)
_cell_angle_gamma 94.8212(13)
_cell_formula_units_Z 2
_cell_length_a 8.4949(3)
_cell_length_b 9.3648(4)
_cell_length_c 13.7906(6)
_cell_measurement_reflns_used 9925
_cell_measurement_temperature 122
_cell_measurement_theta_max 31.75
_cell_measurement_theta_min 2.31
_cell_volume 998.07(7)
_computing_cell_refinement 'SAINT v8.34A (Bruker, 2013)'
_computing_data_reduction 'SAINT v8.34A (Bruker, 2013)'
_computing_molecular_graphics 'Olex2 (Dolomanov et al., 2009)'
_computing_publication_material 'Olex2 (Dolomanov et al., 2009)'
_computing_structure_refinement 'XL (Sheldrick, 2008)'
_computing_structure_solution 'XS (Sheldrick, 2008)'
_diffrn_ambient_temperature 122
_diffrn_measured_fraction_theta_full 1.000
_diffrn_measured_fraction_theta_max 1.000
_diffrn_measurement_device_type 'Bruker D8 Venture'
_diffrn_measurement_method '\f and \w scans'
_diffrn_radiation_probe x-ray
_diffrn_radiation_type MoK\a
_diffrn_radiation_wavelength 0.71073
_diffrn_reflns_av_R_equivalents 0.1034
_diffrn_reflns_av_unetI/netI 0.0545
_diffrn_reflns_laue_measured_fraction_full 1.000
_diffrn_reflns_laue_measured_fraction_max 1.000
_diffrn_reflns_limit_h_max 12
_diffrn_reflns_limit_h_min -10
_diffrn_reflns_limit_k_max 13
_diffrn_reflns_limit_k_min -13
_diffrn_reflns_limit_l_max 19
_diffrn_reflns_limit_l_min -19
_diffrn_reflns_number 42116
_diffrn_reflns_point_group_measured_fraction_full 1.000
_diffrn_reflns_point_group_measured_fraction_max 1.000
_diffrn_reflns_theta_full 26.000
_diffrn_reflns_theta_max 30.508
_diffrn_reflns_theta_min 2.314
_diffrn_source 'sealed X-ray tube'
_diffrn_standards_number 0
_exptl_absorpt_coefficient_mu 0.073
_exptl_absorpt_correction_T_max 0.7461
_exptl_absorpt_correction_T_min 0.7208
_exptl_absorpt_correction_type multi-scan
_exptl_crystal_colour blue
_exptl_crystal_density_diffrn 1.269
_exptl_crystal_description needle
_exptl_crystal_F_000 400
_refine_diff_density_max 0.357
_refine_diff_density_min -0.301
_refine_diff_density_rms 0.055
_refine_ls_extinction_method none
_refine_ls_goodness_of_fit_ref 1.023
_refine_ls_hydrogen_treatment refall
_refine_ls_matrix_type full
_refine_ls_number_parameters 347
_refine_ls_number_reflns 6085
_refine_ls_number_restraints 0
_refine_ls_restrained_S_all 1.023
_refine_ls_R_factor_all 0.0757
_refine_ls_R_factor_gt 0.0492
_refine_ls_shift/su_max 0.000
_refine_ls_shift/su_mean 0.000
_refine_ls_structure_factor_coef Fsqd
_refine_ls_weighting_details 'w=1/[\s^2^(Fo^2^)+(0.0677P)^2^+0.2129P] where P=(Fo^2^+2Fc^2^)/3'
_refine_ls_weighting_scheme calc
_refine_ls_wR_factor_gt 0.1197
_refine_ls_wR_factor_ref 0.1334
_reflns_Friedel_coverage 0.000
_reflns_number_gt 4496
_reflns_number_total 6085
_reflns_threshold_expression 'I > 2\s(I)'
_cod_data_source_file c5ob02523k2.cif
_cod_data_source_block mo_d8v1055_0ma
_cod_depositor_comments 'Adding full bibliography for 7154909--7154911.cif.'
_cod_database_code 7154910
_shelxl_version_number 2014/6
_shelx_space_group_comment
;
The symmetry employed for this shelxl refinement is uniquely defined
by the following loop, which should always be used as a source of
symmetry information in preference to the above space-group names.
They are only intended as comments.
;
_olex2_refinement_description
;
;
_olex2_submission_special_instructions 'No special instructions were received'

loop_
_space_group_symop_operation_xyz
'x, y, z'
'-x, -y, -z'

loop_
_atom_site_label
_atom_site_type_symbol
_atom_site_fract_x
_atom_site_fract_y
_atom_site_fract_z
_atom_site_U_iso_or_equiv
_atom_site_adp_type
_atom_site_occupancy
_atom_site_site_symmetry_order
_atom_site_calc_flag
C1 C 0.53771(13) 0.21181(12) 0.45300(9) 0.0171(2) Uani 1 1 d
C2 C 0.31471(14) 0.53709(14) 0.85476(9) 0.0206(2) Uani 1 1 d
C3 C 0.56303(13) 0.26195(13) 0.56536(9) 0.0173(2) Uani 1 1 d
C4 C 0.38347(13) 0.24260(13) 0.41121(9) 0.0177(2) Uani 1 1 d
C5 C 0.65546(13) 0.14277(13) 0.39321(9) 0.0180(2) Uani 1 1 d
C6 C 0.28615(13) 0.45689(13) 0.73794(9) 0.0185(2) Uani 1 1 d
C7 C 0.42732(13) 0.32566(12) 0.59588(9) 0.0170(2) Uani 1 1 d
N8 N 0.81235(12) 0.25853(13) 0.70550(8) 0.0255(2) Uani 1 1 d
C9 C 0.70289(13) 0.25796(13) 0.64038(9) 0.0182(2) Uani 1 1 d
C10 C 0.12986(14) 0.44627(14) 0.67618(10) 0.0203(2) Uani 1 1 d
C11 C 0.41639(13) 0.39668(13) 0.69971(9) 0.0183(2) Uani 1 1 d
C12 C 0.23572(14) 0.32860(14) 0.27138(9) 0.0208(2) Uani 1 1 d
C13 C 0.30470(13) 0.21312(13) 0.29903(9) 0.0189(2) Uani 1 1 d
C14 C 0.74157(14) 0.03534(13) 0.41994(10) 0.0212(2) Uani 1 1 d
C15 C 0.30968(13) 0.30629(13) 0.49631(9) 0.0176(2) Uani 1 1 d
C16 C 0.06831(13) 0.38633(14) 0.56658(10) 0.0203(2) Uani 1 1 d
C17 C 0.68351(14) 0.18449(14) 0.30888(9) 0.0226(2) Uani 1 1 d
C18 C 0.14845(13) 0.32922(13) 0.48644(9) 0.0194(2) Uani 1 1 d
C19 C 0.45608(16) 0.64398(15) 0.91131(10) 0.0262(3) Uani 1 1 d
C20 C 0.29562(15) 0.07164(14) 0.21848(10) 0.0234(3) Uani 1 1 d
C21 C 0.15913(14) 0.30314(16) 0.16643(10) 0.0249(3) Uani 1 1 d
C22 C 0.79301(15) 0.11760(16) 0.25173(10) 0.0276(3) Uani 1 1 d
C23 C 0.22066(16) 0.04713(16) 0.11363(10) 0.0273(3) Uani 1 1 d
C24 C 0.85099(15) -0.03126(15) 0.36260(11) 0.0263(3) Uani 1 1 d
C25 C 0.15208(15) 0.16238(16) 0.08733(10) 0.0274(3) Uani 1 1 d
C26 C 0.87607(15) 0.00929(16) 0.27836(11) 0.0285(3) Uani 1 1 d
C27 C 0.20057(16) 0.50912(17) 0.90932(11) 0.0277(3) Uani 1 1 d
C28 C 0.48319(19) 0.72182(17) 1.02017(11) 0.0340(3) Uani 1 1 d
C29 C 0.22799(19) 0.58781(18) 1.01782(11) 0.0350(3) Uani 1 1 d
C30 C 0.3688(2) 0.69359(18) 1.07294(11) 0.0358(3) Uani 1 1 d
H12 H 0.2420(17) 0.4294(17) 0.3252(11) 0.020(3) Uiso 1 1 d
H16 H -0.0493(18) 0.3912(16) 0.5415(11) 0.022(3) Uiso 1 1 d
H21 H 0.1139(19) 0.3865(19) 0.1487(13) 0.034(4) Uiso 1 1 d
H11 H 0.5158(18) 0.4037(17) 0.7542(11) 0.024(4) Uiso 1 1 d
H24 H 0.908(2) -0.109(2) 0.3800(13) 0.039(4) Uiso 1 1 d
H10 H 0.0507(18) 0.4901(17) 0.7173(12) 0.028(4) Uiso 1 1 d
H14 H 0.7225(17) 0.0037(17) 0.4787(12) 0.026(4) Uiso 1 1 d
H26 H 0.956(2) -0.0372(19) 0.2401(13) 0.036(4) Uiso 1 1 d
H17 H 0.6270(18) 0.2619(18) 0.2894(12) 0.028(4) Uiso 1 1 d
H20 H 0.3403(18) -0.0135(18) 0.2370(12) 0.029(4) Uiso 1 1 d
H18 H 0.0809(18) 0.2993(17) 0.4137(12) 0.024(4) Uiso 1 1 d
H23 H 0.2153(18) -0.0534(19) 0.0595(12) 0.030(4) Uiso 1 1 d
H22 H 0.8125(19) 0.1512(19) 0.1930(13) 0.034(4) Uiso 1 1 d
H19 H 0.535(2) 0.6651(19) 0.8726(13) 0.037(4) Uiso 1 1 d
H25 H 0.099(2) 0.145(2) 0.0108(14) 0.041(4) Uiso 1 1 d
H28 H 0.584(2) 0.798(2) 1.0569(14) 0.044(5) Uiso 1 1 d
H29 H 0.146(2) 0.568(2) 1.0553(14) 0.044(5) Uiso 1 1 d
H30 H 0.387(2) 0.750(2) 1.1500(15) 0.048(5) Uiso 1 1 d
H27 H 0.098(2) 0.432(2) 0.8700(13) 0.039(4) Uiso 1 1 d

loop_
_atom_site_aniso_label
_atom_site_aniso_U_11
_atom_site_aniso_U_22
_atom_site_aniso_U_33
_atom_site_aniso_U_23
_atom_site_aniso_U_13
_atom_site_aniso_U_12
C1 0.0171(5) 0.0152(5) 0.0180(5) 0.0043(4) 0.0050(4) 0.0025(4)
C2 0.0206(5) 0.0246(6) 0.0197(5) 0.0087(5) 0.0080(4) 0.0100(4)
C3 0.0154(5) 0.0177(5) 0.0187(5) 0.0060(4) 0.0050(4) 0.0029(4)
C4 0.0168(5) 0.0164(5) 0.0183(5) 0.0048(4) 0.0033(4) 0.0032(4)
C5 0.0148(5) 0.0167(5) 0.0190(5) 0.0026(4) 0.0039(4) 0.0010(4)
C6 0.0171(5) 0.0200(5) 0.0205(5) 0.0084(4) 0.0068(4) 0.0037(4)
C7 0.0145(5) 0.0162(5) 0.0201(5) 0.0063(4) 0.0040(4) 0.0022(4)
N8 0.0197(5) 0.0341(6) 0.0245(5) 0.0122(5) 0.0059(4) 0.0063(4)
C9 0.0166(5) 0.0197(5) 0.0191(5) 0.0060(4) 0.0077(4) 0.0035(4)
C10 0.0161(5) 0.0229(6) 0.0245(6) 0.0096(5) 0.0082(4) 0.0053(4)
C11 0.0155(5) 0.0196(5) 0.0193(5) 0.0067(4) 0.0041(4) 0.0027(4)
C12 0.0178(5) 0.0224(6) 0.0215(6) 0.0067(5) 0.0057(4) 0.0031(4)
C13 0.0145(5) 0.0212(6) 0.0189(5) 0.0057(4) 0.0027(4) 0.0010(4)
C14 0.0206(5) 0.0190(6) 0.0226(6) 0.0051(5) 0.0063(4) 0.0039(4)
C15 0.0159(5) 0.0170(5) 0.0183(5) 0.0049(4) 0.0032(4) 0.0022(4)
C16 0.0138(5) 0.0224(6) 0.0247(6) 0.0089(5) 0.0044(4) 0.0029(4)
C17 0.0204(6) 0.0253(6) 0.0213(6) 0.0078(5) 0.0050(4) 0.0024(5)
C18 0.0162(5) 0.0198(6) 0.0201(5) 0.0064(4) 0.0020(4) 0.0019(4)
C19 0.0256(6) 0.0302(7) 0.0199(6) 0.0044(5) 0.0065(5) 0.0071(5)
C20 0.0218(6) 0.0219(6) 0.0224(6) 0.0047(5) 0.0021(5) 0.0041(4)
C21 0.0194(5) 0.0321(7) 0.0268(6) 0.0148(5) 0.0052(5) 0.0064(5)
C22 0.0236(6) 0.0347(7) 0.0223(6) 0.0067(5) 0.0088(5) 0.0001(5)
C23 0.0253(6) 0.0273(7) 0.0211(6) 0.0015(5) 0.0019(5) 0.0016(5)
C24 0.0208(6) 0.0211(6) 0.0328(7) 0.0031(5) 0.0074(5) 0.0059(5)
C25 0.0201(6) 0.0386(7) 0.0202(6) 0.0097(5) 0.0005(5) 0.0015(5)
C26 0.0206(6) 0.0298(7) 0.0281(6) -0.0005(5) 0.0104(5) 0.0024(5)
C27 0.0267(6) 0.0372(7) 0.0288(7) 0.0174(6) 0.0144(5) 0.0150(5)
C28 0.0392(8) 0.0338(7) 0.0225(6) 0.0029(6) 0.0035(6) 0.0125(6)
C29 0.0446(8) 0.0469(9) 0.0299(7) 0.0223(7) 0.0232(6) 0.0264(7)
C30 0.0568(9) 0.0375(8) 0.0196(6) 0.0112(6) 0.0138(6) 0.0286(7)

loop_
_atom_type_symbol
_atom_type_description
_atom_type_scat_dispersion_real
_atom_type_scat_dispersion_imag
_atom_type_scat_source
C C 0.0033 0.0016 'International Tables Vol C Tables 4.2.6.8 and 6.1.1.4'
H H 0.0000 0.0000 'International Tables Vol C Tables 4.2.6.8 and 6.1.1.4'
N N 0.0061 0.0033 'International Tables Vol C Tables 4.2.6.8 and 6.1.1.4'

loop_
_geom_angle_atom_site_label_1
_geom_angle_atom_site_label_2
_geom_angle_atom_site_label_3
_geom_angle
C3 C1 C5 124.87(10)
C4 C1 C3 107.91(10)
C4 C1 C5 127.21(10)
C19 C2 C6 119.92(10)
C19 C2 C27 118.98(12)
C27 C2 C6 121.09(11)
C7 C3 C1 109.76(10)
C7 C3 C9 122.56(10)
C9 C3 C1 127.63(10)
C1 C4 C13 127.97(10)
C1 C4 C15 108.46(10)
C15 C4 C13 123.56(10)
C14 C5 C1 120.64(10)
C14 C5 C17 118.76(11)
C17 C5 C1 120.60(10)
C10 C6 C2 116.86(10)
C11 C6 C2 117.30(10)
C11 C6 C10 125.83(11)
C3 C7 C15 105.79(9)
C11 C7 C3 125.24(10)
C11 C7 C15 128.92(10)
N8 C9 C3 176.33(12)
C6 C10 H10 114.7(9)
C16 C10 C6 130.50(11)
C16 C10 H10 114.7(9)
C6 C11 H11 116.2(8)
C7 C11 C6 129.57(11)
C7 C11 H11 114.3(8)
C13 C12 H12 120.5(8)
C21 C12 C13 120.91(12)
C21 C12 H12 118.6(8)
C12 C13 C4 119.79(10)
C20 C13 C4 121.95(11)
C20 C13 C12 118.26(11)
C5 C14 H14 119.9(9)
C24 C14 C5 120.60(11)
C24 C14 H14 119.5(9)
C4 C15 C7 107.91(9)
C18 C15 C4 125.83(11)
C18 C15 C7 125.86(10)
C10 C16 C18 129.56(11)
C10 C16 H16 115.2(8)
C18 C16 H16 115.1(8)
C5 C17 H17 120.7(9)
C22 C17 C5 120.45(12)
C22 C17 H17 118.9(9)
C15 C18 C16 128.35(11)
C15 C18 H18 116.4(9)
C16 C18 H18 115.2(9)
C2 C19 H19 118.9(10)
C28 C19 C2 120.60(13)
C28 C19 H19 120.5(10)
C13 C20 H20 119.4(9)
C23 C20 C13 120.69(12)
C23 C20 H20 119.8(9)
C12 C21 H21 119.5(9)
C25 C21 C12 120.11(12)
C25 C21 H21 120.4(9)
C17 C22 H22 118.8(9)
C26 C22 C17 120.11(12)
C26 C22 H22 121.1(9)
C20 C23 H23 118.6(9)
C25 C23 C20 120.47(12)
C25 C23 H23 121.0(9)
C14 C24 H24 120.3(10)
C26 C24 C14 120.14(12)
C26 C24 H24 119.5(10)
C21 C25 H25 119.9(10)
C23 C25 C21 119.55(12)
C23 C25 H25 120.5(10)
C22 C26 H26 121.2(10)
C24 C26 C22 119.94(12)
C24 C26 H26 118.8(10)
C2 C27 H27 120.3(10)
C29 C27 C2 120.10(13)
C29 C27 H27 119.6(10)
C19 C28 H28 118.0(10)
C30 C28 C19 119.76(14)
C30 C28 H28 122.2(10)
C27 C29 H29 119.3(11)
C30 C29 C27 120.30(13)
C30 C29 H29 120.4(10)
C28 C30 C29 120.25(13)
C28 C30 H30 119.8(11)
C29 C30 H30 119.9(11)

loop_
_geom_bond_atom_site_label_1
_geom_bond_atom_site_label_2
_geom_bond_distance
C1 C3 1.4235(15)
C1 C4 1.4157(15)
C1 C5 1.4762(15)
C2 C6 1.4883(16)
C2 C19 1.3957(18)
C2 C27 1.3994(17)
C3 C7 1.4155(15)
C3 C9 1.4223(15)
C4 C13 1.4774(16)
C4 C15 1.4186(16)
C5 C14 1.3959(16)
C5 C17 1.4013(16)
C6 C10 1.4016(16)
C6 C11 1.3995(15)
C7 C11 1.3868(16)
C7 C15 1.4722(15)
N8 C9 1.1540(15)
C10 C16 1.3908(17)
C10 H10 0.992(15)
C11 H11 0.992(14)
C12 C13 1.3975(16)
C12 C21 1.3920(17)
C12 H12 0.974(15)
C13 C20 1.3971(17)
C14 C24 1.3923(17)
C14 H14 0.989(15)
C15 C18 1.3910(15)
C16 C18 1.3913(17)
C16 H16 1.000(14)
C17 C22 1.3922(17)
C17 H17 0.983(15)
C18 H18 0.983(14)
C19 C28 1.3905(18)
C19 H19 0.985(17)
C20 C23 1.3896(17)
C20 H20 0.997(15)
C21 C25 1.3865(19)
C21 H21 0.979(16)
C22 C26 1.389(2)
C22 H22 1.000(16)
C23 C25 1.3858(19)
C23 H23 0.976(16)
C24 C26 1.386(2)
C24 H24 0.975(17)
C25 H25 1.012(17)
C26 H26 0.983(17)
C27 C29 1.387(2)
C27 H27 1.011(18)
C28 C30 1.384(2)
C28 H28 0.989(19)
C29 C30 1.385(2)
C29 H29 0.988(19)
C30 H30 0.987(19)

loop_
_geom_torsion_atom_site_label_1
_geom_torsion_atom_site_label_2
_geom_torsion_atom_site_label_3
_geom_torsion_atom_site_label_4
_geom_torsion
C1 C3 C7 C11 -174.61(11)
C1 C3 C7 C15 2.86(12)
C1 C4 C13 C12 -132.06(13)
C1 C4 C13 C20 48.35(17)
C1 C4 C15 C7 3.93(12)
C1 C4 C15 C18 -169.14(11)
C1 C5 C14 C24 179.13(11)
C1 C5 C17 C22 -179.12(11)
C2 C6 C10 C16 176.41(12)
C2 C6 C11 C7 -175.70(11)
C2 C19 C28 C30 -0.2(2)
C2 C27 C29 C30 -0.5(2)
C3 C1 C4 C13 179.03(11)
C3 C1 C4 C15 -2.17(13)
C3 C1 C5 C14 41.65(16)
C3 C1 C5 C17 -138.01(12)
C3 C7 C11 C6 -176.93(11)
C3 C7 C15 C4 -4.16(12)
C3 C7 C15 C18 168.91(11)
C4 C1 C3 C7 -0.52(13)
C4 C1 C3 C9 -178.06(11)
C4 C1 C5 C14 -139.52(12)
C4 C1 C5 C17 40.82(17)
C4 C13 C20 C23 179.95(11)
C4 C15 C18 C16 177.74(12)
C5 C1 C3 C7 178.50(10)
C5 C1 C3 C9 0.97(18)
C5 C1 C4 C13 0.04(19)
C5 C1 C4 C15 178.84(10)
C5 C14 C24 C26 0.31(18)
C5 C17 C22 C26 -0.33(18)
C6 C2 C19 C28 178.88(12)
C6 C2 C27 C29 -178.51(11)
C6 C10 C16 C18 -5.1(2)
C7 C15 C18 C16 5.9(2)
C9 C3 C7 C11 3.08(18)
C9 C3 C7 C15 -179.45(10)
C10 C6 C11 C7 5.4(2)
C10 C16 C18 C15 5.7(2)
C11 C6 C10 C16 -4.7(2)
C11 C7 C15 C4 173.19(11)
C11 C7 C15 C18 -13.74(19)
C12 C13 C20 C23 0.36(17)
C12 C21 C25 C23 0.48(18)
C13 C4 C15 C7 -177.20(10)
C13 C4 C15 C18 9.72(18)
C13 C12 C21 C25 -0.78(18)
C13 C20 C23 C25 -0.66(19)
C14 C5 C17 C22 1.21(17)
C14 C24 C26 C22 0.59(19)
C15 C4 C13 C12 49.30(16)
C15 C4 C13 C20 -130.28(13)
C15 C7 C11 C6 6.2(2)
C17 C5 C14 C24 -1.20(17)
C17 C22 C26 C24 -0.57(19)
C19 C2 C6 C10 -134.96(12)
C19 C2 C6 C11 46.07(16)
C19 C2 C27 C29 0.48(19)
C19 C28 C30 C29 0.3(2)
C20 C23 C25 C21 0.23(19)
C21 C12 C13 C4 -179.25(10)
C21 C12 C13 C20 0.35(17)
C27 C2 C6 C10 44.02(16)
C27 C2 C6 C11 -134.94(12)
C27 C2 C19 C28 -0.12(19)
C27 C29 C30 C28 0.1(2)
